data_4118395
loop_
_publ_author_name
'Nian-Tzu Suen'
'James Hooper'
'Eva Zurek'
'Svilen Bobev'

_publ_section_title
;
 On the Nature of Ge-Pb Bonding in the Solid State. Synthesis, Structural
 Characterization, and Electronic Structures of Two Unprecedented
 Germanide-Plumbides
;
_journal_name_full 'Journal of the American Chemical Society'
_journal_page_first 12708
_journal_page_last 12716
_journal_paper_doi 10.1021/ja3042838
_journal_volume 134
_journal_year 2012
_chemical_formula_sum 'Ca0.68 Eu1.32 Ge2 Pb'
_chemical_formula_weight 580.77
_chemical_name_systematic
;
 ?
;
_space_group_IT_number 55
_symmetry_cell_setting orthorhombic
_symmetry_space_group_name_Hall '-P 2 2ab'
_symmetry_space_group_name_H-M 'P b a m'
_atom_sites_solution_primary direct
_atom_sites_solution_secondary difmap
_audit_creation_method SHELXL-97
_cell_angle_alpha 90.00
_cell_angle_beta 90.00
_cell_angle_gamma 90.00
_cell_formula_units_Z 4
_cell_length_a 7.875(3)
_cell_length_b 14.873(5)
_cell_length_c 4.5444(15)
_cell_measurement_reflns_used 1012
_cell_measurement_temperature 200(2)
_cell_measurement_theta_max 27.98
_cell_measurement_theta_min 2.93
_cell_volume 532.3(3)
_computing_cell_refinement 'Bruker SMART'
_computing_data_collection 'Bruker SMART'
_computing_data_reduction 'Bruker SAINT'
_computing_molecular_graphics 'Bruker SHELXTL'
_computing_publication_material 'Bruker SHELXTL'
_computing_structure_refinement 'SHELXL-97 (Sheldrick, 1997)'
_computing_structure_solution 'SHELXS-97 (Sheldrick, 1990)'
_diffrn_ambient_temperature 200(2)
_diffrn_measured_fraction_theta_full 1.000
_diffrn_measured_fraction_theta_max 1.000
_diffrn_measurement_device_type 'CCD area detector'
_diffrn_measurement_method 'phi and omega scans'
_diffrn_radiation_monochromator graphite
_diffrn_radiation_source 'fine-focus sealed tube'
_diffrn_radiation_type MoK\a
_diffrn_radiation_wavelength 0.71073
_diffrn_reflns_av_R_equivalents 0.0554
_diffrn_reflns_av_sigmaI/netI 0.0257
_diffrn_reflns_limit_h_max 9
_diffrn_reflns_limit_h_min -9
_diffrn_reflns_limit_k_max 18
_diffrn_reflns_limit_k_min -18
_diffrn_reflns_limit_l_max 5
_diffrn_reflns_limit_l_min -5
_diffrn_reflns_number 5847
_diffrn_reflns_theta_full 25.97
_diffrn_reflns_theta_max 25.97
_diffrn_reflns_theta_min 2.74
_exptl_absorpt_coefficient_mu 58.567
_exptl_absorpt_correction_T_max 0.3871
_exptl_absorpt_correction_T_min 0.2029
_exptl_absorpt_correction_type multi-scan
_exptl_crystal_colour silver
_exptl_crystal_density_diffrn 7.247
_exptl_crystal_description needle
_exptl_crystal_F_000 972
_exptl_crystal_size_max 0.04
_exptl_crystal_size_mid 0.02
_exptl_crystal_size_min 0.02
_refine_diff_density_max 1.061
_refine_diff_density_min -0.866
_refine_diff_density_rms 0.236
_refine_ls_extinction_coef 0.00093(8)
_refine_ls_extinction_expression Fc^*^=kFc[1+0.001xFc^2^\l^3^/sin(2\q)]^-1/4^
_refine_ls_extinction_method SHELXL
_refine_ls_goodness_of_fit_ref 1.034
_refine_ls_matrix_type full
_refine_ls_number_parameters 34
_refine_ls_number_reflns 600
_refine_ls_number_restraints 0
_refine_ls_restrained_S_all 1.034
_refine_ls_R_factor_all 0.0203
_refine_ls_R_factor_gt 0.0182
_refine_ls_shift/su_max 0.000
_refine_ls_shift/su_mean 0.000
_refine_ls_structure_factor_coef Fsqd
_refine_ls_weighting_details 'calc w=1/[\s^2^(Fo^2^)+(0.0146P)^2^+0.0000P] where P=(Fo^2^+2Fc^2^)/3'
_refine_ls_weighting_scheme calc
_refine_ls_wR_factor_gt 0.0378
_refine_ls_wR_factor_ref 0.0385
_reflns_number_gt 571
_reflns_number_total 600
_reflns_threshold_expression >2sigma(I)
_cod_data_source_file ja3042838_si_002_1.cif
_cod_data_source_block I
_cod_database_code 4118395

loop_
_symmetry_equiv_pos_as_xyz
'x, y, z'
'-x, -y, z'
'-x+1/2, y+1/2, -z'
'x+1/2, -y+1/2, -z'
'-x, -y, -z'
'x, y, -z'
'x-1/2, -y-1/2, z'
'-x-1/2, y-1/2, z'

loop_
_atom_site_label
_atom_site_type_symbol
_atom_site_fract_x
_atom_site_fract_y
_atom_site_fract_z
_atom_site_U_iso_or_equiv
_atom_site_adp_type
_atom_site_occupancy
_atom_site_symmetry_multiplicity
_atom_site_calc_flag
_atom_site_refinement_flags
Pb1 Pb 0.43683(4) 0.37569(2) 0.5000 0.01621(14) Uani 1 2 d S
Eu2 Eu 0.24963(6) 0.03566(4) 0.0000 0.0143(2) Uani 0.812(3) 2 d SP
Ca2 Ca 0.24963(6) 0.03566(4) 0.0000 0.0143(2) Uani 0.188(3) 2 d SP
Eu1 Eu 0.10473(9) 0.27989(5) 0.0000 0.0137(3) Uani 0.512(3) 2 d SP
Ca1 Ca 0.10473(9) 0.27989(5) 0.0000 0.0137(3) Uani 0.488(3) 2 d SP
Ge2 Ge 0.31669(11) 0.18914(6) 0.5000 0.0120(2) Uani 1 2 d S
Ge1 Ge 0.05863(11) 0.42205(6) 0.5000 0.0147(2) Uani 1 2 d S

loop_
_atom_site_aniso_label
_atom_site_aniso_U_11
_atom_site_aniso_U_22
_atom_site_aniso_U_33
_atom_site_aniso_U_23
_atom_site_aniso_U_13
_atom_site_aniso_U_12
Pb1 0.0173(2) 0.0138(2) 0.0176(2) 0.000 0.000 0.00007(14)
Eu2 0.0152(3) 0.0122(3) 0.0153(3) 0.000 0.000 0.0009(2)
Ca2 0.0152(3) 0.0122(3) 0.0153(3) 0.000 0.000 0.0009(2)
Eu1 0.0160(4) 0.0118(4) 0.0133(4) 0.000 0.000 0.0021(3)
Ca1 0.0160(4) 0.0118(4) 0.0133(4) 0.000 0.000 0.0021(3)
Ge2 0.0112(5) 0.0108(5) 0.0140(5) 0.000 0.000 0.0000(4)
Ge1 0.0143(5) 0.0113(5) 0.0185(5) 0.000 0.000 -0.0005(4)

loop_
_atom_type_symbol
_atom_type_description
_atom_type_scat_dispersion_real
_atom_type_scat_dispersion_imag
_atom_type_scat_source
Ca Ca 0.2262 0.3064 'International Tables Vol C Tables 4.2.6.8 and 6.1.1.4'
Ge Ge 0.1547 1.8001 'International Tables Vol C Tables 4.2.6.8 and 6.1.1.4'
Eu Eu -0.1578 3.6682 'International Tables Vol C Tables 4.2.6.8 and 6.1.1.4'
Pb Pb -3.3944 10.1111 'International Tables Vol C Tables 4.2.6.8 and 6.1.1.4'

loop_
_geom_angle_atom_site_label_1
_geom_angle_atom_site_label_2
_geom_angle_atom_site_label_3
_geom_angle
_geom_angle_site_symmetry_1
_geom_angle_site_symmetry_3
Ge2 Pb1 Ge1 84.21(3) . .
Ge2 Pb1 Ge2 90.96(2) . 7_665
Ge1 Pb1 Ge2 175.17(3) . 7_665
Ge2 Pb1 Ca1 59.77(2) . 7_665
Ge1 Pb1 Ca1 121.120(19) . 7_665
Ge2 Pb1 Ca1 55.804(17) 7_665 7_665
Ge2 Pb1 Eu1 59.77(2) . 7_665
Ge1 Pb1 Eu1 121.120(19) . 7_665
Ge2 Pb1 Eu1 55.804(17) 7_665 7_665
Ca1 Pb1 Eu1 0.00(3) 7_665 7_665
Ge2 Pb1 Ca1 59.77(2) . 7_666
Ge1 Pb1 Ca1 121.120(19) . 7_666
Ge2 Pb1 Ca1 55.804(17) 7_665 7_666
Ca1 Pb1 Ca1 80.90(3) 7_665 7_666
Eu1 Pb1 Ca1 80.90(3) 7_665 7_666
Ge2 Pb1 Eu1 59.77(2) . 7_666
Ge1 Pb1 Eu1 121.120(19) . 7_666
Ge2 Pb1 Eu1 55.804(17) 7_665 7_666
Ca1 Pb1 Eu1 80.90(3) 7_665 7_666
Eu1 Pb1 Eu1 80.90(3) 7_665 7_666
Ca1 Pb1 Eu1 0.00(3) 7_666 7_666
Ge2 Pb1 Ca2 124.561(17) . 7_666
Ge1 Pb1 Ca2 125.72(2) . 7_666
Ge2 Pb1 Ca2 57.40(2) 7_665 7_666
Ca1 Pb1 Ca2 113.14(2) 7_665 7_666
Eu1 Pb1 Ca2 113.14(2) 7_665 7_666
Ca1 Pb1 Ca2 64.81(2) 7_666 7_666
Eu1 Pb1 Ca2 64.81(2) 7_666 7_666
Ge2 Pb1 Eu2 124.561(17) . 7_666
Ge1 Pb1 Eu2 125.72(2) . 7_666
Ge2 Pb1 Eu2 57.40(2) 7_665 7_666
Ca1 Pb1 Eu2 113.14(2) 7_665 7_666
Eu1 Pb1 Eu2 113.14(2) 7_665 7_666
Ca1 Pb1 Eu2 64.81(2) 7_666 7_666
Eu1 Pb1 Eu2 64.81(2) 7_666 7_666
Ca2 Pb1 Eu2 0.000(12) 7_666 7_666
Ge2 Pb1 Eu2 124.561(17) . 7_665
Ge1 Pb1 Eu2 125.72(2) . 7_665
Ge2 Pb1 Eu2 57.40(2) 7_665 7_665
Ca1 Pb1 Eu2 64.81(2) 7_665 7_665
Eu1 Pb1 Eu2 64.81(2) 7_665 7_665
Ca1 Pb1 Eu2 113.14(2) 7_666 7_665
Eu1 Pb1 Eu2 113.14(2) 7_666 7_665
Ca2 Pb1 Eu2 78.24(3) 7_666 7_665
Eu2 Pb1 Eu2 78.24(3) 7_666 7_665
Ge2 Pb1 Ca2 124.561(17) . 7_665
Ge1 Pb1 Ca2 125.72(2) . 7_665
Ge2 Pb1 Ca2 57.40(2) 7_665 7_665
Ca1 Pb1 Ca2 64.81(2) 7_665 7_665
Eu1 Pb1 Ca2 64.81(2) 7_665 7_665
Ca1 Pb1 Ca2 113.14(2) 7_666 7_665
Eu1 Pb1 Ca2 113.14(2) 7_666 7_665
Ca2 Pb1 Ca2 78.24(3) 7_666 7_665
Eu2 Pb1 Ca2 78.24(3) 7_666 7_665
Eu2 Pb1 Ca2 0.000(15) 7_665 7_665
Ge2 Pb1 Eu2 119.57(2) . 3_556
Ge1 Pb1 Eu2 56.904(16) . 3_556
Ge2 Pb1 Eu2 126.195(17) 7_665 3_556
Ca1 Pb1 Eu2 177.990(16) 7_665 3_556
Eu1 Pb1 Eu2 177.990(16) 7_665 3_556
Ca1 Pb1 Eu2 100.43(3) 7_666 3_556
Eu1 Pb1 Eu2 100.43(3) 7_666 3_556
Ca2 Pb1 Eu2 68.85(2) 7_666 3_556
Eu2 Pb1 Eu2 68.85(2) 7_666 3_556
Eu2 Pb1 Eu2 115.78(2) 7_665 3_556
Ca2 Pb1 Eu2 115.78(2) 7_665 3_556
Ge1 Eu2 Ge1 90.16(4) 3_545 3_546
Ge1 Eu2 Ge2 78.41(3) 3_545 1_554
Ge1 Eu2 Ge2 141.73(3) 3_546 1_554
Ge1 Eu2 Ge2 141.73(3) 3_545 .
Ge1 Eu2 Ge2 78.41(3) 3_546 .
Ge2 Eu2 Ge2 88.24(4) 1_554 .
Ge1 Eu2 Ge1 103.57(3) 3_545 7_665
Ge1 Eu2 Ge1 44.35(3) 3_546 7_665
Ge2 Eu2 Ge1 102.76(3) 1_554 7_665
Ge2 Eu2 Ge1 44.53(2) . 7_665
Ge1 Eu2 Ge1 44.35(3) 3_545 7_664
Ge1 Eu2 Ge1 103.57(3) 3_546 7_664
Ge2 Eu2 Ge1 44.53(2) 1_554 7_664
Ge2 Eu2 Ge1 102.76(3) . 7_664
Ge1 Eu2 Ge1 84.23(4) 7_665 7_664
Ge1 Eu2 Pb1 93.89(3) 3_545 7_564
Ge1 Eu2 Pb1 164.02(2) 3_546 7_564
Ge2 Eu2 Pb1 54.22(2) 1_554 7_564
Ge2 Eu2 Pb1 107.09(3) . 7_564
Ge1 Eu2 Pb1 147.82(3) 7_665 7_564
Ge1 Eu2 Pb1 90.01(3) 7_664 7_564
Ge1 Eu2 Pb1 164.02(2) 3_545 7_565
Ge1 Eu2 Pb1 93.89(3) 3_546 7_565
Ge2 Eu2 Pb1 107.09(3) 1_554 7_565
Ge2 Eu2 Pb1 54.22(2) . 7_565
Ge1 Eu2 Pb1 90.01(3) 7_665 7_565
Ge1 Eu2 Pb1 147.82(3) 7_664 7_565
Pb1 Eu2 Pb1 78.24(3) 7_564 7_565
Ge1 Eu2 Pb1 52.95(2) 3_545 3_545
Ge1 Eu2 Pb1 106.90(3) 3_546 3_545
Ge2 Eu2 Pb1 95.09(3) 1_554 3_545
Ge2 Eu2 Pb1 165.21(2) . 3_545
Ge1 Eu2 Pb1 146.96(2) 7_665 3_545
Ge1 Eu2 Pb1 89.56(2) 7_664 3_545
Pb1 Eu2 Pb1 64.22(2) 7_564 3_545
Pb1 Eu2 Pb1 111.15(2) 7_565 3_545
Ge1 Eu2 Pb1 106.90(3) 3_545 3_546
Ge1 Eu2 Pb1 52.95(2) 3_546 3_546
Ge2 Eu2 Pb1 165.21(2) 1_554 3_546
Ge2 Eu2 Pb1 95.09(3) . 3_546
Ge1 Eu2 Pb1 89.56(2) 7_665 3_546
Ge1 Eu2 Pb1 146.96(2) 7_664 3_546
Pb1 Eu2 Pb1 111.15(2) 7_564 3_546
Pb1 Eu2 Pb1 64.22(2) 7_565 3_546
Pb1 Eu2 Pb1 78.20(3) 3_545 3_546
Ge1 Eu2 Eu1 130.04(2) 3_545 .
Ge1 Eu2 Eu1 130.04(2) 3_546 .
Ge2 Eu2 Eu1 51.77(2) 1_554 .
Ge2 Eu2 Eu1 51.77(2) . .
Ge1 Eu2 Eu1 92.19(2) 7_665 .
Ge1 Eu2 Eu1 92.19(2) 7_664 .
Pb1 Eu2 Eu1 56.338(13) 7_564 .
Pb1 Eu2 Eu1 56.338(13) 7_565 .
Pb1 Eu2 Eu1 120.52(2) 3_545 .
Pb1 Eu2 Eu1 120.52(2) 3_546 .
Ge1 Eu1 Ge1 93.29(4) . 1_554
Ge1 Eu1 Ge2 79.96(3) . .
Ge1 Eu1 Ge2 151.98(4) 1_554 .
Ge1 Eu1 Ge2 151.98(3) . 1_554
Ge1 Eu1 Ge2 79.96(3) 1_554 1_554
Ge2 Eu1 Ge2 93.25(4) . 1_554
Ge1 Eu1 Ge2 109.39(3) . 7_564
Ge1 Eu1 Ge2 46.63(3) 1_554 7_564
Ge2 Eu1 Ge2 160.73(3) . 7_564
Ge2 Eu1 Ge2 85.73(3) 1_554 7_564
Ge1 Eu1 Ge2 46.63(3) . 7_565
Ge1 Eu1 Ge2 109.39(3) 1_554 7_565
Ge2 Eu1 Ge2 85.73(3) . 7_565
Ge2 Eu1 Ge2 160.73(3) 1_554 7_565
Ge2 Eu1 Ge2 88.94(4) 7_564 7_565
Ge1 Eu1 Pb1 151.04(3) . 7_564
Ge1 Eu1 Pb1 86.07(3) 1_554 7_564
Ge2 Eu1 Pb1 112.82(3) . 7_564
Ge2 Eu1 Pb1 56.27(3) 1_554 7_564
Ge2 Eu1 Pb1 51.34(2) 7_564 7_564
Ge2 Eu1 Pb1 106.52(3) 7_565 7_564
Ge1 Eu1 Pb1 86.07(3) . 7_565
Ge1 Eu1 Pb1 151.04(3) 1_554 7_565
Ge2 Eu1 Pb1 56.27(3) . 7_565
Ge2 Eu1 Pb1 112.82(3) 1_554 7_565
Ge2 Eu1 Pb1 106.52(3) 7_564 7_565
Ge2 Eu1 Pb1 51.34(2) 7_565 7_565
Pb1 Eu1 Pb1 80.90(3) 7_564 7_565
Ge1 Eu1 Pb1 51.88(2) . .
Ge1 Eu1 Pb1 105.36(3) 1_554 .
Ge2 Eu1 Pb1 49.50(3) . .
Ge2 Eu1 Pb1 103.43(3) 1_554 .
Ge2 Eu1 Pb1 149.22(3) 7_564 .
Ge2 Eu1 Pb1 90.54(3) 7_565 .
Pb1 Eu1 Pb1 155.29(2) 7_564 .
Pb1 Eu1 Pb1 96.97(2) 7_565 .
Ge1 Eu1 Pb1 105.36(3) . 1_554
Ge1 Eu1 Pb1 51.88(2) 1_554 1_554
Ge2 Eu1 Pb1 103.43(3) . 1_554
Ge2 Eu1 Pb1 49.50(3) 1_554 1_554
Ge2 Eu1 Pb1 90.54(3) 7_564 1_554
Ge2 Eu1 Pb1 149.22(3) 7_565 1_554
Pb1 Eu1 Pb1 96.97(2) 7_564 1_554
Pb1 Eu1 Pb1 155.28(2) 7_565 1_554
Pb1 Eu1 Pb1 74.68(3) . 1_554
Ge1 Eu1 Eu2 132.87(2) . .
Ge1 Eu1 Eu2 132.87(2) 1_554 .
Ge2 Eu1 Eu2 55.11(2) . .
Ge2 Eu1 Eu2 55.11(2) 1_554 .
Ge2 Eu1 Eu2 110.19(2) 7_564 .
Ge2 Eu1 Eu2 110.19(2) 7_565 .
Pb1 Eu1 Eu2 58.86(2) 7_564 .
Pb1 Eu1 Eu2 58.86(2) 7_565 .
Pb1 Eu1 Eu2 98.84(2) . .
Pb1 Eu1 Eu2 98.84(2) 1_554 .
Ge1 Ge2 Pb1 112.13(5) 7_665 .
Ge1 Ge2 Eu1 133.341(19) 7_665 .
Pb1 Ge2 Eu1 76.33(3) . .
Ge1 Ge2 Ca1 133.341(19) 7_665 1_556
Pb1 Ge2 Ca1 76.33(3) . 1_556
Eu1 Ge2 Ca1 93.25(4) . 1_556
Ge1 Ge2 Eu1 133.341(19) 7_665 1_556
Pb1 Ge2 Eu1 76.33(3) . 1_556
Eu1 Ge2 Eu1 93.25(4) . 1_556
Ca1 Ge2 Eu1 0.00(2) 1_556 1_556
Ge1 Ge2 Pb1 121.18(5) 7_665 7_565
Pb1 Ge2 Pb1 126.69(3) . 7_565
Eu1 Ge2 Pb1 67.93(3) . 7_565
Ca1 Ge2 Pb1 67.93(3) 1_556 7_565
Eu1 Ge2 Pb1 67.93(3) 1_556 7_565
Ge1 Ge2 Ca1 64.21(3) 7_665 7_666
Pb1 Ge2 Ca1 68.89(2) . 7_666
Eu1 Ge2 Ca1 145.22(4) . 7_666
Ca1 Ge2 Ca1 78.63(3) 1_556 7_666
Eu1 Ge2 Ca1 78.63(3) 1_556 7_666
Pb1 Ge2 Ca1 135.169(19) 7_565 7_666
Ge1 Ge2 Eu1 64.21(3) 7_665 7_666
Pb1 Ge2 Eu1 68.89(2) . 7_666
Eu1 Ge2 Eu1 145.22(4) . 7_666
Ca1 Ge2 Eu1 78.63(3) 1_556 7_666
Eu1 Ge2 Eu1 78.63(3) 1_556 7_666
Pb1 Ge2 Eu1 135.169(19) 7_565 7_666
Ca1 Ge2 Eu1 0.00(3) 7_666 7_666
Ge1 Ge2 Ca1 64.21(3) 7_665 7_665
Pb1 Ge2 Ca1 68.89(2) . 7_665
Eu1 Ge2 Ca1 78.63(2) . 7_665
Ca1 Ge2 Ca1 145.22(3) 1_556 7_665
Eu1 Ge2 Ca1 145.22(3) 1_556 7_665
Pb1 Ge2 Ca1 135.17(2) 7_565 7_665
Ca1 Ge2 Ca1 88.94(4) 7_666 7_665
Eu1 Ge2 Ca1 88.94(4) 7_666 7_665
Ge1 Ge2 Eu1 64.21(3) 7_665 7_665
Pb1 Ge2 Eu1 68.89(2) . 7_665
Eu1 Ge2 Eu1 78.63(2) . 7_665
Ca1 Ge2 Eu1 145.22(3) 1_556 7_665
Eu1 Ge2 Eu1 145.22(3) 1_556 7_665
Pb1 Ge2 Eu1 135.17(2) 7_565 7_665
Ca1 Ge2 Eu1 88.94(4) 7_666 7_665
Eu1 Ge2 Eu1 88.94(4) 7_666 7_665
Ca1 Ge2 Eu1 0.000(18) 7_665 7_665
Ge1 Ge2 Ca2 70.35(3) 7_665 1_556
Pb1 Ge2 Ca2 135.577(19) . 1_556
Eu1 Ge2 Ca2 136.19(4) . 1_556
Ca1 Ge2 Ca2 73.12(3) 1_556 1_556
Eu1 Ge2 Ca2 73.12(3) 1_556 1_556
Pb1 Ge2 Ca2 68.37(2) 7_565 1_556
Ca1 Ge2 Ca2 74.02(2) 7_666 1_556
Eu1 Ge2 Ca2 74.02(2) 7_666 1_556
Ca1 Ge2 Ca2 134.44(3) 7_665 1_556
Eu1 Ge2 Ca2 134.44(3) 7_665 1_556
Ge1 Ge1 Ge2 109.24(6) 5_566 7_565
Ge1 Ge1 Pb1 124.75(5) 5_566 .
Ge2 Ge1 Pb1 126.01(5) 7_565 .
Ge1 Ge1 Ca1 132.19(2) 5_566 1_556
Ge2 Ge1 Ca1 69.16(3) 7_565 1_556
Pb1 Ge1 Ca1 74.59(2) . 1_556
Ge1 Ge1 Eu1 132.19(2) 5_566 1_556
Ge2 Ge1 Eu1 69.16(3) 7_565 1_556
Pb1 Ge1 Eu1 74.59(2) . 1_556
Ca1 Ge1 Eu1 0.00(3) 1_556 1_556
Ge1 Ge1 Eu1 132.19(2) 5_566 .
Ge2 Ge1 Eu1 69.16(3) 7_565 .
Pb1 Ge1 Eu1 74.59(2) . .
Ca1 Ge1 Eu1 93.29(4) 1_556 .
Eu1 Ge1 Eu1 93.29(4) 1_556 .
Ge1 Ge1 Eu2 71.64(3) 5_566 3_556
Ge2 Ge1 Eu2 134.466(18) 7_565 3_556
Pb1 Ge1 Eu2 70.14(2) . 3_556
Ca1 Ge1 Eu2 77.69(3) 1_556 3_556
Eu1 Ge1 Eu2 77.69(3) 1_556 3_556
Eu1 Ge1 Eu2 144.73(4) . 3_556
Ge1 Ge1 Ca2 71.64(3) 5_566 3_556
Ge2 Ge1 Ca2 134.466(18) 7_565 3_556
Pb1 Ge1 Ca2 70.14(2) . 3_556
Ca1 Ge1 Ca2 77.69(3) 1_556 3_556
Eu1 Ge1 Ca2 77.69(3) 1_556 3_556
Eu1 Ge1 Ca2 144.73(4) . 3_556
Eu2 Ge1 Ca2 0.00(2) 3_556 3_556
Ge1 Ge1 Eu2 71.64(3) 5_566 3
Ge2 Ge1 Eu2 134.466(18) 7_565 3
Pb1 Ge1 Eu2 70.14(2) . 3
Ca1 Ge1 Eu2 144.73(4) 1_556 3
Eu1 Ge1 Eu2 144.73(4) 1_556 3
Eu1 Ge1 Eu2 77.69(3) . 3
Eu2 Ge1 Eu2 90.16(4) 3_556 3
Ca2 Ge1 Eu2 90.16(4) 3_556 3
Ge1 Ge1 Ca2 71.64(3) 5_566 3
Ge2 Ge1 Ca2 134.466(18) 7_565 3
Pb1 Ge1 Ca2 70.14(2) . 3
Ca1 Ge1 Ca2 144.73(4) 1_556 3
Eu1 Ge1 Ca2 144.73(4) 1_556 3
Eu1 Ge1 Ca2 77.69(3) . 3
Eu2 Ge1 Ca2 90.16(4) 3_556 3
Ca2 Ge1 Ca2 90.16(4) 3_556 3
Eu2 Ge1 Ca2 0.00(2) 3 3
Ge1 Ge1 Eu2 64.01(3) 5_566 7_565
Ge2 Ge1 Eu2 65.12(3) 7_565 7_565
Pb1 Ge1 Eu2 137.865(18) . 7_565
Ca1 Ge1 Eu2 134.16(4) 1_556 7_565
Eu1 Ge1 Eu2 134.16(4) 1_556 7_565
Eu1 Ge1 Eu2 73.82(2) . 7_565
Eu2 Ge1 Eu2 135.65(3) 3_556 7_565
Ca2 Ge1 Eu2 135.65(3) 3_556 7_565
Eu2 Ge1 Eu2 76.43(3) 3 7_565
Ca2 Ge1 Eu2 76.43(3) 3 7_565

loop_
_geom_bond_atom_site_label_1
_geom_bond_atom_site_label_2
_geom_bond_distance
_geom_bond_site_symmetry_2
Pb1 Ge2 2.9315(13) .
Pb1 Ge1 3.0572(14) .
Pb1 Ge2 3.1431(14) 7_665
Pb1 Ca1 3.5023(9) 7_665
Pb1 Eu1 3.5023(9) 7_665
Pb1 Ca1 3.5023(9) 7_666
Pb1 Eu1 3.5023(9) 7_666
Pb1 Ca2 3.6014(9) 7_666
Pb1 Eu2 3.6014(9) 7_666
Pb1 Eu2 3.6014(9) 7_665
Pb1 Ca2 3.6014(9) 7_665
Pb1 Eu2 3.6027(9) 3_556
Eu2 Ge1 3.2090(10) 3_545
Eu2 Ge1 3.2090(10) 3_546
Eu2 Ge2 3.2638(11) 1_554
Eu2 Ge2 3.2639(11) .
Eu2 Ge1 3.3882(11) 7_665
Eu2 Ge1 3.3882(11) 7_664
Eu2 Pb1 3.6014(9) 7_564
Eu2 Pb1 3.6014(9) 7_565
Eu2 Pb1 3.6027(9) 3_545
Eu2 Pb1 3.6027(9) 3_546
Eu2 Eu1 3.8076(15) .
Eu1 Ge1 3.1249(11) .
Eu1 Ge1 3.1249(11) 1_554
Eu1 Ge2 3.1259(10) .
Eu1 Ge2 3.1259(10) 1_554
Eu1 Ge2 3.2435(11) 7_564
Eu1 Ge2 3.2435(11) 7_565
Eu1 Pb1 3.5023(9) 7_564
Eu1 Pb1 3.5023(9) 7_565
Eu1 Pb1 3.7461(10) 1_554
Ge2 Ge1 2.5229(14) 7_665
Ge2 Ca1 3.1259(10) 1_556
Ge2 Eu1 3.1259(10) 1_556
Ge2 Pb1 3.1431(14) 7_565
Ge2 Ca1 3.2435(11) 7_666
Ge2 Eu1 3.2435(11) 7_666
Ge2 Ca1 3.2435(11) 7_665
Ge2 Eu1 3.2435(11) 7_665
Ge2 Ca2 3.2638(11) 1_556
Ge1 Ge1 2.496(2) 5_566
Ge1 Ge2 2.5229(14) 7_565
Ge1 Ca1 3.1249(11) 1_556
Ge1 Eu1 3.1249(11) 1_556
Ge1 Eu2 3.2090(10) 3_556
Ge1 Ca2 3.2090(10) 3_556
Ge1 Eu2 3.2090(10) 3
Ge1 Ca2 3.2090(10) 3
Ge1 Eu2 3.3882(11) 7_565
